data_4509846
loop_
_publ_author_name
'Czaun, Miklos'
'Goeppert, Alain'
'Kothandaraman, Jotheeswari'
'May, Robert B.'
'Haiges, Ralf'
'Prakash, G. K. Surya'
'Olah, George A.'

_publ_section_title
;
 Formic Acid As a Hydrogen Storage Medium: Ruthenium-Catalyzed Generation
 of Hydrogen from Formic Acid in Emulsions
;
_journal_issue 1
_journal_name_full 'ACS Catalysis'
_journal_page_first 311
_journal_paper_doi 10.1021/cs4007974
_journal_volume 4
_journal_year 2014
_chemical_formula_moiety 'C42 H32 O8 P2 Ru2'
_chemical_formula_sum 'C42 H32 O8 P2 Ru2'
_chemical_formula_weight 928.76
_space_group_crystal_system monoclinic
_space_group_IT_number 14
_space_group_name_Hall '-P 2yn'
_space_group_name_H-M_alt 'P 1 21/n 1'
_symmetry_space_group_name_Hall '-P 2yn'
_symmetry_space_group_name_H-M 'P 1 21/n 1'
_atom_sites_solution_hydrogens geom
_atom_sites_solution_primary direct
_atom_sites_solution_secondary difmap
_cell_angle_alpha 90
_cell_angle_beta 94.1970(10)
_cell_angle_gamma 90
_cell_formula_units_Z 4
_cell_length_a 13.2898(8)
_cell_length_b 19.8988(12)
_cell_length_c 14.5203(8)
_cell_measurement_reflns_used 258
_cell_measurement_temperature 100.(2)
_cell_measurement_theta_max 25.67
_cell_measurement_theta_min 2.01
_cell_volume 3829.6(4)
_computing_cell_refinement 'APEX2 v2012.4-3 (Bruker AXS)'
_computing_data_collection 'Bruker Instrument Service v2012.6-0'
_computing_data_reduction 'SAINT V8.18C (Bruker AXS, 2009)'
_computing_structure_refinement 'SHELXL-97 (Sheldrick, 2008)'
_computing_structure_solution 'SHELXS-97 (Sheldrick, 2008)'
_diffrn_ambient_temperature 100.(2)
_diffrn_detector_area_resol_mean 8.3333
_diffrn_measured_fraction_theta_full 0.999
_diffrn_measured_fraction_theta_max 0.999
_diffrn_measurement_device_type 'Bruker APEX II CCD'
_diffrn_measurement_method 'omega- and phi-scans'
_diffrn_radiation_monochromator 'TRIUMPH curved-crystal'
_diffrn_radiation_type 'MoK\a '
_diffrn_radiation_wavelength 0.71073
_diffrn_reflns_av_R_equivalents 0.0408
_diffrn_reflns_av_sigmaI/netI 0.0288
_diffrn_reflns_limit_h_max 17
_diffrn_reflns_limit_h_min -17
_diffrn_reflns_limit_k_max 26
_diffrn_reflns_limit_k_min -24
_diffrn_reflns_limit_l_max 19
_diffrn_reflns_limit_l_min -19
_diffrn_reflns_number 54776
_diffrn_reflns_theta_full 28.30
_diffrn_reflns_theta_max 28.30
_diffrn_reflns_theta_min 1.74
_diffrn_source 'fine-focus tube'
_exptl_absorpt_coefficient_mu 0.926
_exptl_absorpt_correction_T_max 0.96
_exptl_absorpt_correction_T_min 0.77
_exptl_absorpt_correction_type multi-scan
_exptl_absorpt_process_details 'Bruker SADABS V2008/1'
_exptl_crystal_colour yellow
_exptl_crystal_density_diffrn 1.611
_exptl_crystal_density_method 'not measured'
_exptl_crystal_description prism
_exptl_crystal_F_000 1864
_exptl_crystal_size_max 0.300
_exptl_crystal_size_mid 0.100
_exptl_crystal_size_min 0.050
_refine_diff_density_max 0.528
_refine_diff_density_min -0.697
_refine_ls_extinction_method none
_refine_ls_goodness_of_fit_ref 1.029
_refine_ls_hydrogen_treatment constr
_refine_ls_matrix_type full
_refine_ls_number_parameters 487
_refine_ls_number_reflns 9510
_refine_ls_number_restraints 0
_refine_ls_restrained_S_all 1.029
_refine_ls_R_factor_all 0.0339
_refine_ls_R_factor_gt 0.0236
_refine_ls_shift/su_max 0.001
_refine_ls_shift/su_mean 0.000
_refine_ls_structure_factor_coef Fsqd
_refine_ls_weighting_details 'calc w=1/[\s^2^(Fo^2^)+(0.0187P)^2^+2.8726P] where P=(Fo^2^+2Fc^2^)/3'
_refine_ls_weighting_scheme calc
_refine_ls_wR_factor_gt 0.0497
_refine_ls_wR_factor_ref 0.0534
_reflns_number_gt 8031
_reflns_number_total 9510
_reflns_threshold_expression >2sigma(I)
_cod_data_source_file cs4007974_si_002.cif
_cod_data_source_block I
_cod_database_code 4509846

loop_
_space_group_symop_operation_xyz
'x, y, z'
'-x+1/2, y+1/2, -z+1/2'
'-x, -y, -z'
'x-1/2, -y-1/2, z-1/2'

loop_
_atom_site_type_symbol
_atom_site_label
_atom_site_fract_x
_atom_site_fract_y
_atom_site_fract_z
_atom_site_U_iso_or_equiv
_atom_site_adp_type
_atom_site_calc_flag
_atom_site_refinement_flags
_atom_site_occupancy
Ru Ru1 0.368401(11) 0.016159(7) 0.286372(9) 0.01274(4) Uani d . 1
Ru Ru2 0.498178(11) 0.096342(8) 0.200091(10) 0.01287(4) Uani d . 1
P P1 0.26789(3) -0.07086(2) 0.35260(3) 0.01298(9) Uani d . 1
P P2 0.63804(3) 0.15698(2) 0.13744(3) 0.01346(9) Uani d . 1
O O1 0.40591(10) -0.05554(7) 0.18538(9) 0.0182(3) Uani d . 1
O O2 0.54045(10) 0.00225(7) 0.14162(10) 0.0217(3) Uani d . 1
O O3 0.41065(11) 0.21788(7) 0.28630(10) 0.0255(3) Uani d . 1
O O4 0.60137(10) 0.06787(7) 0.31250(9) 0.0200(3) Uani d . 1
O O5 0.50475(10) -0.01728(7) 0.35863(10) 0.0224(3) Uani d . 1
O O6 0.35100(11) 0.11655(8) 0.03630(10) 0.0275(3) Uani d . 1
O O7 0.34371(13) 0.11622(8) 0.43743(11) 0.0356(4) Uani d . 1
O O8 0.18403(11) 0.06873(8) 0.17936(11) 0.0271(3) Uani d . 1
C C1 0.16025(13) -0.09672(9) 0.27490(12) 0.0137(3) Uani d . 1
C C2 0.06709(14) -0.11322(10) 0.30734(13) 0.0177(4) Uani d . 1
H H2 0.0579 -0.1101 0.3715 0.021 Uiso calc R 1
C C3 -0.01216(14) -0.13418(10) 0.24653(13) 0.0190(4) Uani d . 1
H H3 -0.0756 -0.1448 0.269 0.023 Uiso calc R 1
C C4 0.00128(14) -0.13955(10) 0.15310(13) 0.0179(4) Uani d . 1
H H4 -0.0528 -0.1541 0.1115 0.021 Uiso calc R 1
C C5 0.09359(14) -0.12371(10) 0.12037(12) 0.0173(4) Uani d . 1
H H5 0.1028 -0.1279 0.0564 0.021 Uiso calc R 1
C C6 0.17279(14) -0.10171(9) 0.18049(12) 0.0160(4) Uani d . 1
H H6 0.2355 -0.09 0.1574 0.019 Uiso calc R 1
C C7 0.20796(13) -0.04585(10) 0.45652(12) 0.0150(4) Uani d . 1
C C8 0.20917(14) -0.08706(10) 0.53450(12) 0.0179(4) Uani d . 1
H H8 0.2404 -0.13 0.5339 0.021 Uiso calc R 1
C C9 0.16478(15) -0.06529(11) 0.61307(13) 0.0211(4) Uani d . 1
H H9 0.1658 -0.0935 0.6659 0.025 Uiso calc R 1
C C10 0.11938(15) -0.00306(11) 0.61495(14) 0.0238(4) Uani d . 1
H H10 0.0903 0.0118 0.6692 0.029 Uiso calc R 1
C C11 0.11621(16) 0.03791(11) 0.53739(15) 0.0249(4) Uani d . 1
H H11 0.0843 0.0806 0.5384 0.03 Uiso calc R 1
C C12 0.15981(15) 0.01643(10) 0.45826(13) 0.0198(4) Uani d . 1
H H12 0.1568 0.0444 0.4051 0.024 Uiso calc R 1
C C13 0.32911(14) -0.15046(9) 0.38445(12) 0.0156(4) Uani d . 1
C C14 0.28485(16) -0.21201(10) 0.35996(13) 0.0207(4) Uani d . 1
H H14 0.2205 -0.213 0.3269 0.025 Uiso calc R 1
C C15 0.33388(17) -0.27179(11) 0.38341(14) 0.0253(4) Uani d . 1
H H15 0.3033 -0.3135 0.3659 0.03 Uiso calc R 1
C C16 0.42736(16) -0.27084(11) 0.43238(14) 0.0241(4) Uani d . 1
H H16 0.4613 -0.3118 0.4477 0.029 Uiso calc R 1
C C17 0.47128(16) -0.21000(11) 0.45898(15) 0.0264(5) Uani d . 1
H H17 0.5346 -0.2093 0.4938 0.032 Uiso calc R 1
C C18 0.42285(15) -0.14999(10) 0.43477(14) 0.0222(4) Uani d . 1
H H18 0.4536 -0.1084 0.4525 0.027 Uiso calc R 1
C C19 0.48472(15) -0.04853(10) 0.14367(14) 0.0208(4) Uani d . 1
H H19 0.5046 -0.0864 0.1094 0.025 Uiso calc R 1
C C20 0.60418(14) 0.20065(10) 0.02914(12) 0.0169(4) Uani d . 1
C C21 0.51989(15) 0.24265(11) 0.02429(15) 0.0251(4) Uani d . 1
H H21 0.4802 0.2462 0.0759 0.03 Uiso calc R 1
C C22 0.49338(17) 0.27921(12) -0.05484(17) 0.0337(5) Uani d . 1
H H22 0.4362 0.308 -0.0571 0.04 Uiso calc R 1
C C23 0.5499(2) 0.27390(13) -0.13051(16) 0.0414(6) Uani d . 1
H H23 0.5312 0.2985 -0.1852 0.05 Uiso calc R 1
C C24 0.6338(2) 0.23282(14) -0.12648(16) 0.0475(7) Uani d . 1
H H24 0.6731 0.2294 -0.1783 0.057 Uiso calc R 1
C C25 0.66089(19) 0.19643(12) -0.04677(14) 0.0312(5) Uani d . 1
H H25 0.7189 0.1684 -0.0444 0.037 Uiso calc R 1
C C26 0.74994(14) 0.10717(9) 0.11627(12) 0.0155(4) Uani d . 1
C C27 0.73832(15) 0.04732(10) 0.06638(13) 0.0211(4) Uani d . 1
H H27 0.6735 0.0347 0.0402 0.025 Uiso calc R 1
C C28 0.82091(17) 0.00613(11) 0.05482(15) 0.0266(5) Uani d . 1
H H28 0.8127 -0.0339 0.0195 0.032 Uiso calc R 1
C C29 0.91535(16) 0.02352(11) 0.09483(15) 0.0274(5) Uani d . 1
H H29 0.9714 -0.0053 0.0884 0.033 Uiso calc R 1
C C30 0.92799(15) 0.08270(11) 0.14403(14) 0.0241(4) Uani d . 1
H H30 0.9928 0.0947 0.1709 0.029 Uiso calc R 1
C C31 0.84586(14) 0.12482(11) 0.15434(13) 0.0195(4) Uani d . 1
H H31 0.8551 0.1658 0.1875 0.023 Uiso calc R 1
C C32 0.69234(13) 0.22606(10) 0.20823(12) 0.0157(4) Uani d . 1
C C33 0.68942(14) 0.22368(10) 0.30406(12) 0.0171(4) Uani d . 1
H H33 0.656 0.1877 0.3321 0.021 Uiso calc R 1
C C34 0.73567(15) 0.27420(11) 0.35850(13) 0.0213(4) Uani d . 1
H H34 0.7337 0.2724 0.4237 0.026 Uiso calc R 1
C C35 0.78439(16) 0.32681(11) 0.31854(14) 0.0261(5) Uani d . 1
H H35 0.8155 0.3612 0.3561 0.031 Uiso calc R 1
C C36 0.78776(16) 0.32931(11) 0.22299(15) 0.0263(5) Uani d . 1
H H36 0.8215 0.3653 0.1953 0.032 Uiso calc R 1
C C37 0.74190(15) 0.27930(10) 0.16826(13) 0.0211(4) Uani d . 1
H H37 0.7442 0.2813 0.1031 0.025 Uiso calc R 1
C C38 0.44699(14) 0.17183(10) 0.25479(13) 0.0174(4) Uani d . 1
C C39 0.58544(15) 0.01577(10) 0.35770(14) 0.0220(4) Uani d . 1
H H39 0.641 -0.0008 0.3959 0.026 Uiso calc R 1
C C40 0.40731(14) 0.10990(10) 0.09957(13) 0.0183(4) Uani d . 1
C C41 0.35142(15) 0.07852(10) 0.37841(14) 0.0220(4) Uani d . 1
C C42 0.25527(14) 0.04869(10) 0.21966(13) 0.0177(4) Uani d . 1

loop_
_atom_site_aniso_label
_atom_site_aniso_U_11
_atom_site_aniso_U_22
_atom_site_aniso_U_33
_atom_site_aniso_U_12
_atom_site_aniso_U_13
_atom_site_aniso_U_23
Ru1 0.01041(7) 0.01377(8) 0.01411(7) -0.00175(6) 0.00125(5) 0.00024(5)
Ru2 0.00918(7) 0.01469(8) 0.01483(7) -0.00088(6) 0.00151(5) 0.00007(5)
P1 0.0124(2) 0.0139(2) 0.0126(2) -0.00179(18) 0.00044(16) 0.00011(17)
P2 0.0104(2) 0.0159(2) 0.0143(2) -0.00021(18) 0.00232(16) -0.00114(17)
O1 0.0144(7) 0.0165(7) 0.0241(7) -0.0019(5) 0.0043(5) -0.0038(5)
O2 0.0159(7) 0.0192(7) 0.0311(8) -0.0015(6) 0.0086(6) -0.0049(6)
O3 0.0252(8) 0.0192(8) 0.0329(8) 0.0028(6) 0.0074(6) -0.0027(6)
O4 0.0146(7) 0.0202(7) 0.0243(7) -0.0027(6) -0.0036(5) 0.0053(6)
O5 0.0164(7) 0.0234(8) 0.0265(7) -0.0044(6) -0.0053(5) 0.0071(6)
O6 0.0227(8) 0.0378(9) 0.0211(7) -0.0043(7) -0.0055(6) 0.0052(6)
O7 0.0436(10) 0.0329(9) 0.0323(8) -0.0173(8) 0.0170(7) -0.0157(7)
O8 0.0151(7) 0.0241(8) 0.0415(9) 0.0008(6) -0.0024(6) 0.0101(7)
C1 0.0122(8) 0.0123(9) 0.0163(8) -0.0003(7) -0.0007(6) 0.0000(7)
C2 0.0176(9) 0.0193(10) 0.0164(9) -0.0021(8) 0.0031(7) -0.0012(7)
C3 0.0129(9) 0.0218(10) 0.0225(9) -0.0028(8) 0.0026(7) -0.0007(8)
C4 0.0165(9) 0.0166(10) 0.0200(9) -0.0023(7) -0.0025(7) -0.0005(7)
C5 0.0193(9) 0.0191(10) 0.0132(8) 0.0004(8) 0.0000(7) 0.0007(7)
C6 0.0145(9) 0.0156(9) 0.0180(9) -0.0001(7) 0.0027(7) 0.0014(7)
C7 0.0118(8) 0.0181(10) 0.0151(8) -0.0043(7) 0.0012(6) -0.0021(7)
C8 0.0155(9) 0.0202(10) 0.0177(9) -0.0023(8) -0.0006(7) 0.0004(7)
C9 0.0182(10) 0.0304(11) 0.0147(9) -0.0040(8) 0.0016(7) 0.0019(8)
C10 0.0213(10) 0.0324(12) 0.0185(9) -0.0016(9) 0.0067(7) -0.0057(8)
C11 0.0240(11) 0.0220(11) 0.0297(11) 0.0015(9) 0.0090(8) -0.0045(8)
C12 0.0187(10) 0.0210(10) 0.0201(9) -0.0014(8) 0.0038(7) 0.0010(8)
C13 0.0170(9) 0.0161(9) 0.0140(8) 0.0000(7) 0.0035(6) 0.0010(7)
C14 0.0236(10) 0.0190(10) 0.0193(9) -0.0028(8) -0.0006(7) -0.0024(7)
C15 0.0370(12) 0.0161(10) 0.0228(10) -0.0025(9) 0.0022(8) -0.0025(8)
C16 0.0299(11) 0.0210(11) 0.0219(10) 0.0081(9) 0.0060(8) 0.0047(8)
C17 0.0195(10) 0.0275(12) 0.0317(11) 0.0023(9) -0.0015(8) 0.0062(9)
C18 0.0201(10) 0.0182(10) 0.0277(10) -0.0027(8) -0.0015(8) 0.0028(8)
C19 0.0161(9) 0.0199(10) 0.0267(10) 0.0021(8) 0.0044(7) -0.0043(8)
C20 0.0171(9) 0.0152(9) 0.0178(9) -0.0013(7) -0.0026(7) -0.0015(7)
C21 0.0177(10) 0.0229(11) 0.0348(11) 0.0014(8) 0.0025(8) 0.0066(9)
C22 0.0233(11) 0.0294(13) 0.0471(14) 0.0050(10) -0.0070(10) 0.0115(10)
C23 0.0587(17) 0.0374(15) 0.0261(12) 0.0091(13) -0.0113(11) 0.0088(10)
C24 0.073(2) 0.0517(17) 0.0186(11) 0.0271(15) 0.0101(11) 0.0067(11)
C25 0.0433(14) 0.0339(13) 0.0172(10) 0.0169(11) 0.0071(9) 0.0030(9)
C26 0.0132(9) 0.0179(10) 0.0158(8) 0.0021(7) 0.0041(6) 0.0044(7)
C27 0.0190(10) 0.0215(11) 0.0237(10) 0.0001(8) 0.0077(7) 0.0009(8)
C28 0.0292(12) 0.0194(11) 0.0333(11) 0.0028(9) 0.0155(9) 0.0015(9)
C29 0.0229(11) 0.0273(12) 0.0337(11) 0.0114(9) 0.0135(9) 0.0131(9)
C30 0.0142(9) 0.0363(13) 0.0221(10) 0.0050(9) 0.0036(7) 0.0104(9)
C31 0.0173(9) 0.0261(11) 0.0154(9) 0.0022(8) 0.0022(7) 0.0036(7)
C32 0.0104(8) 0.0189(10) 0.0179(9) 0.0007(7) 0.0014(6) -0.0026(7)
C33 0.0123(9) 0.0209(10) 0.0181(9) 0.0023(7) 0.0009(7) -0.0003(7)
C34 0.0172(9) 0.0294(11) 0.0168(9) 0.0035(8) -0.0013(7) -0.0050(8)
C35 0.0207(10) 0.0299(12) 0.0271(10) -0.0044(9) -0.0024(8) -0.0101(9)
C36 0.0239(11) 0.0253(12) 0.0298(11) -0.0089(9) 0.0032(8) -0.0034(9)
C37 0.0184(10) 0.0253(11) 0.0197(9) -0.0032(8) 0.0027(7) -0.0030(8)
C38 0.0140(9) 0.0193(10) 0.0190(9) -0.0043(8) 0.0011(7) 0.0029(7)
C39 0.0169(10) 0.0222(11) 0.0258(10) -0.0016(8) -0.0059(7) 0.0047(8)
C40 0.0164(9) 0.0200(10) 0.0193(9) -0.0042(8) 0.0055(7) 0.0007(7)
C41 0.0208(10) 0.0212(11) 0.0244(10) -0.0088(8) 0.0048(8) -0.0001(8)
C42 0.0160(9) 0.0138(9) 0.0240(9) -0.0024(7) 0.0064(7) 0.0020(7)

loop_
_atom_type_symbol
_atom_type_description
_atom_type_scat_dispersion_real
_atom_type_scat_dispersion_imag
_atom_type_scat_source
C C 0.0033 0.0000 'International Tables Vol C Tables 4.2.6.8 and 6.1.1.4'
H H 0.0000 0.0000 'International Tables Vol C Tables 4.2.6.8 and 6.1.1.4'
O O 0.0106 0.0000 'International Tables Vol C Tables 4.2.6.8 and 6.1.1.4'
P P 0.1023 0.0000 'International Tables Vol C Tables 4.2.6.8 and 6.1.1.4'
Ru Ru -1.2594 0.0000 'International Tables Vol C Tables 4.2.6.8 and 6.1.1.4'

loop_
_geom_angle_atom_site_label_1
_geom_angle_atom_site_label_2
_geom_angle_atom_site_label_3
_geom_angle
C42 Ru1 C41 90.35(9)
C42 Ru1 O1 95.52(7)
C41 Ru1 O1 173.43(7)
C42 Ru1 O5 176.38(7)
C41 Ru1 O5 89.89(8)
O1 Ru1 O5 84.06(5)
C42 Ru1 P1 90.43(6)
C41 Ru1 P1 95.31(6)
O1 Ru1 P1 87.61(4)
O5 Ru1 P1 93.15(4)
C42 Ru1 Ru2 94.13(6)
C41 Ru1 Ru2 93.11(6)
O1 Ru1 Ru2 83.55(4)
O5 Ru1 Ru2 82.25(4)
P1 Ru1 Ru2 170.399(13)
C40 Ru2 C38 88.91(8)
C40 Ru2 O4 172.97(7)
C38 Ru2 O4 97.08(7)
C40 Ru2 O2 89.41(7)
C38 Ru2 O2 172.63(7)
O4 Ru2 O2 84.18(5)
C40 Ru2 P2 96.02(6)
C38 Ru2 P2 94.15(6)
O4 Ru2 P2 87.25(4)
O2 Ru2 P2 93.16(4)
C40 Ru2 Ru1 92.85(6)
C38 Ru2 Ru1 90.75(6)
O4 Ru2 Ru1 83.42(4)
O2 Ru2 Ru1 82.17(4)
P2 Ru2 Ru1 169.941(13)
C13 P1 C7 103.91(8)
C13 P1 C1 103.07(8)
C7 P1 C1 102.57(8)
C13 P1 Ru1 118.13(6)
C7 P1 Ru1 114.76(6)
C1 P1 Ru1 112.60(6)
C20 P2 C26 105.38(8)
C20 P2 C32 100.86(9)
C26 P2 C32 102.05(8)
C20 P2 Ru2 114.16(6)
C26 P2 Ru2 116.34(6)
C32 P2 Ru2 116.11(6)
C19 O1 Ru1 120.21(12)
C19 O2 Ru2 121.40(12)
C39 O4 Ru2 119.82(12)
C39 O5 Ru1 121.70(13)
C2 C1 C6 119.15(17)
C2 C1 P1 122.06(14)
C6 C1 P1 118.76(14)
C3 C2 C1 120.43(17)
C3 C2 H2 119.8
C1 C2 H2 119.8
C4 C3 C2 119.99(17)
C4 C3 H3 120.0
C2 C3 H3 120.0
C5 C4 C3 119.98(17)
C5 C4 H4 120.0
C3 C4 H4 120.0
C4 C5 C6 120.42(17)
C4 C5 H5 119.8
C6 C5 H5 119.8
C5 C6 C1 120.01(17)
C5 C6 H6 120.0
C1 C6 H6 120.0
C12 C7 C8 118.97(17)
C12 C7 P1 119.02(14)
C8 C7 P1 122.00(15)
C9 C8 C7 120.10(19)
C9 C8 H8 120.0
C7 C8 H8 120.0
C10 C9 C8 120.55(18)
C10 C9 H9 119.7
C8 C9 H9 119.7
C9 C10 C11 119.92(18)
C9 C10 H10 120.0
C11 C10 H10 120.0
C10 C11 C12 120.0(2)
C10 C11 H11 120.0
C12 C11 H11 120.0
C11 C12 C7 120.45(18)
C11 C12 H12 119.8
C7 C12 H12 119.8
C14 C13 C18 118.88(18)
C14 C13 P1 121.75(14)
C18 C13 P1 119.37(15)
C15 C14 C13 120.62(19)
C15 C14 H14 119.7
C13 C14 H14 119.7
C16 C15 C14 120.1(2)
C16 C15 H15 119.9
C14 C15 H15 119.9
C15 C16 C17 119.89(19)
C15 C16 H16 120.1
C17 C16 H16 120.1
C16 C17 C18 120.14(19)
C16 C17 H17 119.9
C18 C17 H17 119.9
C17 C18 C13 120.34(19)
C17 C18 H18 119.8
C13 C18 H18 119.8
O2 C19 O1 128.00(18)
O2 C19 H19 116.0
O1 C19 H19 116.0
C25 C20 C21 118.60(18)
C25 C20 P2 122.95(15)
C21 C20 P2 118.38(15)
C22 C21 C20 120.8(2)
C22 C21 H21 119.6
C20 C21 H21 119.6
C23 C22 C21 120.0(2)
C23 C22 H22 120.0
C21 C22 H22 120.0
C24 C23 C22 119.8(2)
C24 C23 H23 120.1
C22 C23 H23 120.1
C23 C24 C25 120.2(2)
C23 C24 H24 119.9
C25 C24 H24 119.9
C20 C25 C24 120.6(2)
C20 C25 H25 119.7
C24 C25 H25 119.7
C27 C26 C31 118.87(18)
C27 C26 P2 119.22(14)
C31 C26 P2 121.74(15)
C28 C27 C26 120.47(19)
C28 C27 H27 119.8
C26 C27 H27 119.8
C29 C28 C27 120.0(2)
C29 C28 H28 120.0
C27 C28 H28 120.0
C30 C29 C28 120.07(19)
C30 C29 H29 120.0
C28 C29 H29 120.0
C29 C30 C31 120.1(2)
C29 C30 H30 119.9
C31 C30 H30 119.9
C30 C31 C26 120.38(19)
C30 C31 H31 119.8
C26 C31 H31 119.8
C33 C32 C37 119.25(17)
C33 C32 P2 119.69(15)
C37 C32 P2 120.96(14)
C34 C33 C32 119.86(18)
C34 C33 H33 120.1
C32 C33 H33 120.1
C35 C34 C33 120.62(18)
C35 C34 H34 119.7
C33 C34 H34 119.7
C34 C35 C36 119.74(19)
C34 C35 H35 120.1
C36 C35 H35 120.1
C37 C36 C35 120.1(2)
C37 C36 H36 120.0
C35 C36 H36 120.0
C36 C37 C32 120.48(18)
C36 C37 H37 119.8
C32 C37 H37 119.8
O3 C38 Ru2 176.51(17)
O4 C39 O5 127.91(18)
O4 C39 H39 116.0
O5 C39 H39 116.0
O6 C40 Ru2 178.15(18)
O7 C41 Ru1 177.6(2)
O8 C42 Ru1 178.90(17)

loop_
_geom_bond_atom_site_label_1
_geom_bond_atom_site_label_2
_geom_bond_distance
Ru1 C42 1.845(2)
Ru1 C41 1.850(2)
Ru1 O1 2.1311(13)
Ru1 O5 2.1328(13)
Ru1 P1 2.4280(5)
Ru1 Ru2 2.7214(2)
Ru2 C40 1.845(2)
Ru2 C38 1.852(2)
Ru2 O4 2.1303(13)
Ru2 O2 2.1475(14)
Ru2 P2 2.4467(5)
P1 C13 1.8247(19)
P1 C7 1.8261(18)
P1 C1 1.8298(18)
P2 C20 1.8241(19)
P2 C26 1.8317(19)
P2 C32 1.8326(19)
O1 C19 1.255(2)
O2 C19 1.255(2)
O3 C38 1.147(2)
O4 C39 1.253(2)
O5 C39 1.259(2)
O6 C40 1.149(2)
O7 C41 1.149(2)
O8 C42 1.147(2)
C1 C2 1.396(3)
C1 C6 1.397(2)
C2 C3 1.388(3)
C2 H2 0.95
C3 C4 1.385(3)
C3 H3 0.95
C4 C5 1.384(3)
C4 H4 0.95
C5 C6 1.388(3)
C5 H5 0.95
C6 H6 0.95
C7 C12 1.396(3)
C7 C8 1.397(3)
C8 C9 1.391(3)
C8 H8 0.95
C9 C10 1.379(3)
C9 H9 0.95
C10 C11 1.388(3)
C10 H10 0.95
C11 C12 1.391(3)
C11 H11 0.95
C12 H12 0.95
C13 C14 1.393(3)
C13 C18 1.397(3)
C14 C15 1.387(3)
C14 H14 0.95
C15 C16 1.386(3)
C15 H15 0.95
C16 C17 1.386(3)
C16 H16 0.95
C17 C18 1.390(3)
C17 H17 0.95
C18 H18 0.95
C19 H19 0.95
C20 C25 1.383(3)
C20 C21 1.395(3)
C21 C22 1.384(3)
C21 H21 0.95
C22 C23 1.380(4)
C22 H22 0.95
C23 C24 1.379(4)
C23 H23 0.95
C24 C25 1.390(3)
C24 H24 0.95
C25 H25 0.95
C26 C27 1.397(3)
C26 C31 1.397(3)
C27 C28 1.390(3)
C27 H27 0.95
C28 C29 1.388(3)
C28 H28 0.95
C29 C30 1.381(3)
C29 H29 0.95
C30 C31 1.393(3)
C30 H30 0.95
C31 H31 0.95
C32 C33 1.396(2)
C32 C37 1.396(3)
C33 C34 1.394(3)
C33 H33 0.95
C34 C35 1.381(3)
C34 H34 0.95
C35 C36 1.392(3)
C35 H35 0.95
C36 C37 1.386(3)
C36 H36 0.95
C37 H37 0.95
C39 H39 0.95
